data_7000859
loop_
_publ_author_name
'Singh, W. Marjit'
'Baruah, Jubaraj B.'

_publ_section_title
;
 Coordination polymers of zinc with
 2,2&#x2032;-(2,3-bis-phenylsulfanylnaphthalene-1,4-yloxy)diacetic acid
;
_journal_issue 13
_journal_name_full 'Dalton Transactions'
_journal_page_first 2352
_journal_page_last 2358
_journal_paper_doi 10.1039/b819012g
_journal_year 2009
_chemical_formula_sum 'C29 H25 N O8 S2 Zn'
_chemical_formula_weight 644.99
_chemical_name_systematic
;
?
;
_space_group_IT_number 14
_symmetry_cell_setting monoclinic
_symmetry_space_group_name_Hall '-P 2ybc'
_symmetry_space_group_name_H-M 'P 1 21/c 1'
_atom_sites_solution_hydrogens geom
_atom_sites_solution_primary direct
_atom_sites_solution_secondary difmap
_audit_creation_method SHELXL-97
_cell_angle_alpha 90.00
_cell_angle_beta 97.845(2)
_cell_angle_gamma 90.00
_cell_formula_units_Z 4
_cell_length_a 10.9449(3)
_cell_length_b 10.8468(3)
_cell_length_c 25.1629(8)
_cell_measurement_temperature 296(2)
_cell_volume 2959.31(15)
_computing_cell_refinement 'Bruker SMART'
_computing_data_collection 'Bruker SMART'
_computing_data_reduction 'Bruker SAINT'
_computing_molecular_graphics 'Bruker SHELXTL'
_computing_publication_material 'Bruker SHELXTL'
_computing_structure_refinement 'SHELXL-97 (Sheldrick, 1997)'
_computing_structure_solution 'SHELXS-97 (Sheldrick, 1990)'
_diffrn_ambient_temperature 296(2)
_diffrn_measured_fraction_theta_full 0.993
_diffrn_measured_fraction_theta_max 0.993
_diffrn_measurement_device_type 'CCD area detector'
_diffrn_measurement_method 'phi and omega scans'
_diffrn_radiation_monochromator graphite
_diffrn_radiation_source 'fine-focus sealed tube'
_diffrn_radiation_type MoK\a
_diffrn_radiation_wavelength 0.71073
_diffrn_reflns_av_R_equivalents 0.0291
_diffrn_reflns_av_sigmaI/netI 0.0267
_diffrn_reflns_limit_h_max 12
_diffrn_reflns_limit_h_min -13
_diffrn_reflns_limit_k_max 13
_diffrn_reflns_limit_k_min -13
_diffrn_reflns_limit_l_max 29
_diffrn_reflns_limit_l_min -30
_diffrn_reflns_number 24505
_diffrn_reflns_theta_full 25.50
_diffrn_reflns_theta_max 25.50
_diffrn_reflns_theta_min 1.63
_exptl_absorpt_coefficient_mu 1.021
_exptl_absorpt_correction_type none
_exptl_crystal_colour colorless
_exptl_crystal_density_diffrn 1.448
_exptl_crystal_density_method 'not measured'
_exptl_crystal_description blocks
_exptl_crystal_F_000 1328
_exptl_crystal_size_max 0.44
_exptl_crystal_size_mid 0.30
_exptl_crystal_size_min 0.20
_refine_diff_density_max 1.121
_refine_diff_density_min -0.690
_refine_diff_density_rms 0.066
_refine_ls_extinction_method none
_refine_ls_goodness_of_fit_ref 1.033
_refine_ls_hydrogen_treatment mixed
_refine_ls_matrix_type full
_refine_ls_number_parameters 376
_refine_ls_number_reflns 5482
_refine_ls_number_restraints 0
_refine_ls_restrained_S_all 1.033
_refine_ls_R_factor_all 0.0513
_refine_ls_R_factor_gt 0.0381
_refine_ls_shift/su_max 0.001
_refine_ls_shift/su_mean 0.000
_refine_ls_structure_factor_coef Fsqd
_refine_ls_weighting_details 'calc w=1/[\s^2^(Fo^2^)+(0.0694P)^2^+1.5143P] where P=(Fo^2^+2Fc^2^)/3'
_refine_ls_weighting_scheme calc
_refine_ls_wR_factor_gt 0.1074
_refine_ls_wR_factor_ref 0.1173
_reflns_number_gt 4371
_reflns_number_total 5482
_reflns_threshold_expression >2sigma(I)
_cod_data_source_file b819012g.txt
_cod_data_source_block 2tpzn
_cod_original_sg_symbol_H-M P21/c
_cod_database_code 7000859

loop_
_symmetry_equiv_pos_as_xyz
'x, y, z'
'-x, y+1/2, -z+1/2'
'-x, -y, -z'
'x, -y-1/2, z-1/2'

loop_
_atom_site_label
_atom_site_type_symbol
_atom_site_fract_x
_atom_site_fract_y
_atom_site_fract_z
_atom_site_U_iso_or_equiv
_atom_site_adp_type
_atom_site_occupancy
_atom_site_symmetry_multiplicity
_atom_site_calc_flag
_atom_site_refinement_flags
_atom_site_disorder_assembly
_atom_site_disorder_group
Zn1 Zn 0.36516(3) 0.46697(3) -0.011058(12) 0.03327(12) Uani 1 1 d . . .
S1 S 0.37074(8) 0.41988(8) 0.34748(3) 0.0517(2) Uani 1 1 d . . .
S2 S 0.38100(7) 0.38474(7) 0.22140(3) 0.0441(2) Uani 1 1 d . . .
O1 O 0.33112(19) 0.6863(2) 0.37779(7) 0.0424(5) Uani 1 1 d . . .
O2 O 0.32794(17) 0.61737(19) 0.15921(7) 0.0386(5) Uani 1 1 d . . .
O4 O 0.3648(2) 0.5549(2) 0.05985(8) 0.0475(5) Uani 1 1 d . . .
O5 O 0.18699(18) 0.4354(2) -0.03374(8) 0.0429(5) Uani 1 1 d . . .
O3 O 0.56500(19) 0.6032(2) 0.07600(8) 0.0498(6) Uani 1 1 d . . .
O6 O 0.3762(2) 0.8636(2) 0.45123(9) 0.0529(6) Uani 1 1 d . . .
O7 O 0.5758(2) 0.8149(2) 0.46749(9) 0.0561(6) Uani 1 1 d . . .
N1 N 0.0312(2) 0.3930(2) -0.09958(10) 0.0443(6) Uani 1 1 d . . .
C2 C 0.4500(3) 0.6880(3) 0.40913(13) 0.0529(9) Uani 1 1 d . . .
H2A H 0.5128 0.6885 0.3854 0.063 Uiso 1 1 calc R . .
H2B H 0.4606 0.6136 0.4306 0.063 Uiso 1 1 calc R . .
C3 C 0.3308(2) 0.6661(3) 0.32377(11) 0.0344(6) Uani 1 1 d . . .
C4 C 0.3457(3) 0.5491(3) 0.30410(11) 0.0356(6) Uani 1 1 d . . .
C5 C 0.3472(3) 0.5321(3) 0.24767(11) 0.0347(6) Uani 1 1 d . . .
C6 C 0.3280(2) 0.6319(3) 0.21383(10) 0.0337(6) Uani 1 1 d . . .
C7 C 0.3059(2) 0.7524(3) 0.23313(11) 0.0346(6) Uani 1 1 d . . .
C8 C 0.2853(3) 0.8552(3) 0.19880(13) 0.0472(8) Uani 1 1 d . . .
H8 H 0.2824 0.8448 0.1620 0.057 Uiso 1 1 calc R . .
C9 C 0.2696(3) 0.9699(3) 0.21919(15) 0.0552(9) Uani 1 1 d . . .
H9 H 0.2560 1.0370 0.1961 0.066 Uiso 1 1 calc R . .
C10 C 0.2738(3) 0.9873(3) 0.27480(14) 0.0503(8) Uani 1 1 d . . .
H10 H 0.2636 1.0659 0.2883 0.060 Uiso 1 1 calc R . .
C11 C 0.2925(3) 0.8905(3) 0.30892(13) 0.0429(7) Uani 1 1 d . . .
H11 H 0.2952 0.9034 0.3456 0.051 Uiso 1 1 calc R . .
C12 C 0.3081(2) 0.7692(3) 0.28919(11) 0.0332(6) Uani 1 1 d . . .
C18 C 0.2497(3) 0.4264(3) 0.38766(13) 0.0493(8) Uani 1 1 d . . .
C19 C 0.2778(5) 0.3820(3) 0.43977(15) 0.0690(11) Uani 1 1 d . . .
H19 H 0.3580 0.3583 0.4527 0.083 Uiso 1 1 calc R . .
C20 C 0.1868(7) 0.3733(4) 0.4719(2) 0.0988(19) Uani 1 1 d . . .
H20 H 0.2057 0.3443 0.5068 0.119 Uiso 1 1 calc R . .
C21 C 0.0684(6) 0.4069(5) 0.4530(3) 0.102(2) Uani 1 1 d . . .
H21 H 0.0066 0.3982 0.4747 0.123 Uiso 1 1 calc R . .
C22 C 0.0407(5) 0.4537(4) 0.4017(3) 0.0899(16) Uani 1 1 d . . .
H22 H -0.0391 0.4799 0.3894 0.108 Uiso 1 1 calc R . .
C23 C 0.1314(4) 0.4618(3) 0.36849(18) 0.0646(10) Uani 1 1 d . . .
H23 H 0.1124 0.4910 0.3336 0.077 Uiso 1 1 calc R . .
C24 C 0.2310(3) 0.3390(3) 0.19135(13) 0.0408(7) Uani 1 1 d . . .
C25 C 0.1391(3) 0.3169(3) 0.22302(16) 0.0573(9) Uani 1 1 d . . .
H25 H 0.1562 0.3245 0.2601 0.069 Uiso 1 1 calc R . .
C26 C 0.0227(4) 0.2839(4) 0.19973(19) 0.0718(11) Uani 1 1 d . . .
H26 H -0.0390 0.2718 0.2212 0.086 Uiso 1 1 calc R . .
C27 C -0.0032(4) 0.2686(4) 0.1460(2) 0.0778(13) Uani 1 1 d . . .
H27 H -0.0820 0.2451 0.1309 0.093 Uiso 1 1 calc R . .
C28 C 0.0878(4) 0.2880(4) 0.11340(18) 0.0774(12) Uani 1 1 d . . .
H28 H 0.0701 0.2769 0.0765 0.093 Uiso 1 1 calc R . .
C29 C 0.2063(3) 0.3243(3) 0.13625(14) 0.0576(9) Uani 1 1 d . . .
H29 H 0.2675 0.3383 0.1147 0.069 Uiso 1 1 calc R . .
C13 C 0.4496(3) 0.6350(3) 0.14515(12) 0.0477(8) Uani 1 1 d . . .
H13A H 0.5083 0.5883 0.1696 0.057 Uiso 1 1 calc R . .
H13B H 0.4715 0.7215 0.1490 0.057 Uiso 1 1 calc R . .
C14 C 0.4578(3) 0.5947(3) 0.08849(11) 0.0355(6) Uani 1 1 d . . .
C15 C 0.1475(3) 0.4118(3) -0.08181(12) 0.0394(7) Uani 1 1 d . . .
C16 C -0.0093(3) 0.3679(4) -0.15623(14) 0.0626(10) Uani 1 1 d . . .
H16A H 0.0605 0.3695 -0.1755 0.094 Uiso 1 1 calc R . .
H16B H -0.0676 0.4296 -0.1705 0.094 Uiso 1 1 calc R . .
H16C H -0.0475 0.2881 -0.1599 0.094 Uiso 1 1 calc R . .
C17 C -0.0634(3) 0.3929(4) -0.06335(15) 0.0661(11) Uani 1 1 d . . .
H17A H -0.0253 0.4092 -0.0274 0.099 Uiso 1 1 calc R . .
H17B H -0.1031 0.3139 -0.0647 0.099 Uiso 1 1 calc R . .
H17C H -0.1234 0.4556 -0.0743 0.099 Uiso 1 1 calc R . .
C1 C 0.4673(3) 0.7987(3) 0.44548(11) 0.0404(7) Uani 1 1 d . . .
O8 O 0.7923(11) 0.1868(8) 0.0082(6) 0.428(10) Uani 1 1 d . . .
H15 H 0.206(2) 0.401(2) -0.1117(11) 0.027(7) Uiso 1 1 d . . .

loop_
_atom_site_aniso_label
_atom_site_aniso_U_11
_atom_site_aniso_U_22
_atom_site_aniso_U_33
_atom_site_aniso_U_23
_atom_site_aniso_U_13
_atom_site_aniso_U_12
Zn1 0.02589(18) 0.0471(2) 0.02625(18) 0.00016(13) 0.00152(12) -0.00300(13)
S1 0.0604(5) 0.0485(5) 0.0476(5) 0.0049(4) 0.0125(4) 0.0198(4)
S2 0.0367(4) 0.0458(4) 0.0505(5) -0.0171(4) 0.0084(3) 0.0049(3)
O1 0.0428(12) 0.0563(13) 0.0273(10) -0.0118(9) 0.0019(8) 0.0026(9)
O2 0.0319(10) 0.0565(13) 0.0283(10) -0.0108(9) 0.0068(8) -0.0063(9)
O4 0.0413(12) 0.0722(15) 0.0296(10) -0.0114(10) 0.0073(9) -0.0067(10)
O5 0.0287(10) 0.0617(14) 0.0371(11) -0.0054(10) 0.0006(8) -0.0046(9)
O3 0.0381(12) 0.0715(16) 0.0430(12) -0.0101(11) 0.0168(10) -0.0050(10)
O6 0.0588(15) 0.0548(14) 0.0440(13) -0.0171(11) 0.0026(11) 0.0019(11)
O7 0.0558(15) 0.0617(15) 0.0469(13) -0.0128(11) -0.0073(11) -0.0048(11)
N1 0.0313(13) 0.0556(16) 0.0442(15) -0.0034(12) -0.0010(11) -0.0036(11)
C2 0.052(2) 0.060(2) 0.0417(18) -0.0155(16) -0.0104(15) 0.0097(16)
C3 0.0285(14) 0.0461(17) 0.0287(14) -0.0083(12) 0.0041(11) -0.0003(12)
C4 0.0330(15) 0.0408(16) 0.0331(15) -0.0050(12) 0.0054(11) 0.0021(12)
C5 0.0291(14) 0.0385(16) 0.0369(15) -0.0122(12) 0.0058(11) -0.0003(11)
C6 0.0257(14) 0.0478(17) 0.0279(14) -0.0113(12) 0.0042(11) -0.0050(11)
C7 0.0259(14) 0.0432(16) 0.0345(15) -0.0041(12) 0.0040(11) -0.0027(11)
C8 0.0501(19) 0.053(2) 0.0383(17) 0.0007(14) 0.0049(14) -0.0011(15)
C9 0.062(2) 0.044(2) 0.058(2) 0.0069(16) 0.0040(17) 0.0062(15)
C10 0.052(2) 0.0406(18) 0.058(2) -0.0091(16) 0.0057(16) 0.0051(14)
C11 0.0398(17) 0.0428(18) 0.0457(18) -0.0124(14) 0.0045(13) 0.0017(13)
C12 0.0253(14) 0.0393(16) 0.0350(15) -0.0083(12) 0.0042(11) -0.0004(11)
C18 0.065(2) 0.0355(17) 0.0495(19) -0.0028(14) 0.0167(16) 0.0016(15)
C19 0.104(3) 0.053(2) 0.052(2) 0.0050(18) 0.021(2) 0.004(2)
C20 0.170(6) 0.064(3) 0.077(3) 0.007(2) 0.068(4) 0.000(3)
C21 0.139(5) 0.058(3) 0.130(5) -0.009(3) 0.093(4) -0.018(3)
C22 0.071(3) 0.070(3) 0.137(5) -0.016(3) 0.043(3) -0.005(2)
C23 0.065(3) 0.058(2) 0.073(3) -0.0055(19) 0.018(2) 0.0029(18)
C24 0.0423(17) 0.0321(15) 0.0485(18) -0.0085(13) 0.0082(13) -0.0017(12)
C25 0.053(2) 0.057(2) 0.065(2) -0.0057(18) 0.0183(17) -0.0070(16)
C26 0.046(2) 0.078(3) 0.093(3) -0.002(2) 0.017(2) -0.0144(19)
C27 0.050(2) 0.070(3) 0.109(4) -0.015(3) -0.004(2) -0.0204(19)
C28 0.074(3) 0.081(3) 0.071(3) -0.026(2) -0.013(2) -0.010(2)
C29 0.059(2) 0.061(2) 0.053(2) -0.0162(17) 0.0096(17) -0.0096(17)
C13 0.0352(16) 0.071(2) 0.0385(17) -0.0167(15) 0.0123(13) -0.0177(15)
C14 0.0400(16) 0.0369(16) 0.0311(15) -0.0018(12) 0.0106(12) -0.0005(12)
C15 0.0304(15) 0.0477(18) 0.0387(17) 0.0008(13) -0.0001(13) -0.0014(13)
C16 0.050(2) 0.085(3) 0.048(2) -0.0068(19) -0.0109(16) -0.0086(19)
C17 0.0313(17) 0.102(3) 0.066(2) -0.010(2) 0.0082(16) -0.0070(18)
C1 0.0524(19) 0.0426(17) 0.0247(14) 0.0005(12) -0.0003(13) -0.0018(14)
O8 0.444(15) 0.213(8) 0.73(2) 0.229(11) 0.464(17) 0.182(9)

loop_
_atom_type_symbol
_atom_type_description
_atom_type_scat_dispersion_real
_atom_type_scat_dispersion_imag
_atom_type_scat_source
C C 0.0033 0.0016 'International Tables Vol C Tables 4.2.6.8 and 6.1.1.4'
H H 0.0000 0.0000 'International Tables Vol C Tables 4.2.6.8 and 6.1.1.4'
N N 0.0061 0.0033 'International Tables Vol C Tables 4.2.6.8 and 6.1.1.4'
O O 0.0106 0.0060 'International Tables Vol C Tables 4.2.6.8 and 6.1.1.4'
S S 0.1246 0.1234 'International Tables Vol C Tables 4.2.6.8 and 6.1.1.4'
Zn Zn 0.2839 1.4301 'International Tables Vol C Tables 4.2.6.8 and 6.1.1.4'

loop_
_geom_angle_atom_site_label_1
_geom_angle_atom_site_label_2
_geom_angle_atom_site_label_3
_geom_angle
_geom_angle_site_symmetry_1
_geom_angle_site_symmetry_3
_geom_angle_publ_flag
O5 Zn1 O4 102.41(8) . . ?
O5 Zn1 O7 104.01(9) . 2_645 ?
O4 Zn1 O7 86.89(10) . 2_645 ?
O5 Zn1 O3 99.54(8) . 3_665 ?
O4 Zn1 O3 157.92(9) . 3_665 ?
O7 Zn1 O3 90.15(10) 2_645 3_665 ?
O5 Zn1 O6 97.88(9) . 4_575 ?
O4 Zn1 O6 89.60(9) . 4_575 ?
O7 Zn1 O6 158.07(10) 2_645 4_575 ?
O3 Zn1 O6 85.01(10) 3_665 4_575 ?
O5 Zn1 Zn1 173.04(6) . 3_665 ?
O4 Zn1 Zn1 81.08(6) . 3_665 ?
O7 Zn1 Zn1 82.08(7) 2_645 3_665 ?
O3 Zn1 Zn1 76.85(6) 3_665 3_665 ?
O6 Zn1 Zn1 75.99(7) 4_575 3_665 ?
C4 S1 C18 104.72(15) . . ?
C24 S2 C5 100.43(13) . . ?
C3 O1 C2 115.3(2) . . ?
C6 O2 C13 110.8(2) . . ?
C14 O4 Zn1 125.13(19) . . ?
C15 O5 Zn1 120.56(19) . . ?
C14 O3 Zn1 129.44(19) . 3_665 ?
C1 O6 Zn1 130.5(2) . 4_576 ?
C1 O7 Zn1 124.3(2) . 2_655 ?
C15 N1 C16 121.1(3) . . ?
C15 N1 C17 121.6(3) . . ?
C16 N1 C17 117.4(3) . . ?
O1 C2 C1 112.1(3) . . ?
O1 C2 H2A 109.2 . . ?
C1 C2 H2A 109.2 . . ?
O1 C2 H2B 109.2 . . ?
C1 C2 H2B 109.2 . . ?
H2A C2 H2B 107.9 . . ?
O1 C3 C4 121.0(3) . . ?
O1 C3 C12 117.2(2) . . ?
C4 C3 C12 121.7(2) . . ?
C3 C4 C5 119.4(3) . . ?
C3 C4 S1 121.5(2) . . ?
C5 C4 S1 119.1(2) . . ?
C6 C5 C4 119.4(2) . . ?
C6 C5 S2 119.8(2) . . ?
C4 C5 S2 120.8(2) . . ?
C5 C6 O2 120.3(2) . . ?
C5 C6 C7 121.9(2) . . ?
O2 C6 C7 117.8(3) . . ?
C8 C7 C12 119.1(3) . . ?
C8 C7 C6 122.4(3) . . ?
C12 C7 C6 118.4(3) . . ?
C9 C8 C7 120.6(3) . . ?
C9 C8 H8 119.7 . . ?
C7 C8 H8 119.7 . . ?
C8 C9 C10 120.5(3) . . ?
C8 C9 H9 119.8 . . ?
C10 C9 H9 119.8 . . ?
C11 C10 C9 120.5(3) . . ?
C11 C10 H10 119.7 . . ?
C9 C10 H10 119.7 . . ?
C10 C11 C12 120.7(3) . . ?
C10 C11 H11 119.7 . . ?
C12 C11 H11 119.7 . . ?
C3 C12 C7 119.1(2) . . ?
C3 C12 C11 122.3(3) . . ?
C7 C12 C11 118.6(3) . . ?
C23 C18 C19 120.3(4) . . ?
C23 C18 S1 123.5(3) . . ?
C19 C18 S1 115.9(3) . . ?
C20 C19 C18 119.7(5) . . ?
C20 C19 H19 120.2 . . ?
C18 C19 H19 120.2 . . ?
C21 C20 C19 120.5(5) . . ?
C21 C20 H20 119.8 . . ?
C19 C20 H20 119.8 . . ?
C20 C21 C22 119.9(5) . . ?
C20 C21 H21 120.0 . . ?
C22 C21 H21 120.0 . . ?
C21 C22 C23 120.2(5) . . ?
C21 C22 H22 119.9 . . ?
C23 C22 H22 119.9 . . ?
C18 C23 C22 119.3(4) . . ?
C18 C23 H23 120.4 . . ?
C22 C23 H23 120.4 . . ?
C29 C24 C25 119.8(3) . . ?
C29 C24 S2 120.0(3) . . ?
C25 C24 S2 120.2(3) . . ?
C26 C25 C24 120.2(4) . . ?
C26 C25 H25 119.9 . . ?
C24 C25 H25 119.9 . . ?
C27 C26 C25 120.9(4) . . ?
C27 C26 H26 119.6 . . ?
C25 C26 H26 119.6 . . ?
C26 C27 C28 120.1(4) . . ?
C26 C27 H27 119.9 . . ?
C28 C27 H27 119.9 . . ?
C27 C28 C29 119.8(4) . . ?
C27 C28 H28 120.1 . . ?
C29 C28 H28 120.1 . . ?
C24 C29 C28 119.1(4) . . ?
C24 C29 H29 120.4 . . ?
C28 C29 H29 120.4 . . ?
O2 C13 C14 111.8(2) . . ?
O2 C13 H13A 109.3 . . ?
C14 C13 H13A 109.3 . . ?
O2 C13 H13B 109.3 . . ?
C14 C13 H13B 109.3 . . ?
H13A C13 H13B 107.9 . . ?
O4 C14 O3 126.8(3) . . ?
O4 C14 C13 120.0(3) . . ?
O3 C14 C13 113.2(3) . . ?
O5 C15 N1 123.6(3) . . ?
O5 C15 H15 123.1(14) . . ?
N1 C15 H15 113.2(14) . . ?
N1 C16 H16A 109.5 . . ?
N1 C16 H16B 109.5 . . ?
H16A C16 H16B 109.5 . . ?
N1 C16 H16C 109.5 . . ?
H16A C16 H16C 109.5 . . ?
H16B C16 H16C 109.5 . . ?
N1 C17 H17A 109.5 . . ?
N1 C17 H17B 109.5 . . ?
H17A C17 H17B 109.5 . . ?
N1 C17 H17C 109.5 . . ?
H17A C17 H17C 109.5 . . ?
H17B C17 H17C 109.5 . . ?
O6 C1 O7 126.5(3) . . ?
O6 C1 C2 119.0(3) . . ?
O7 C1 C2 114.4(3) . . ?

loop_
_geom_bond_atom_site_label_1
_geom_bond_atom_site_label_2
_geom_bond_distance
_geom_bond_site_symmetry_2
_geom_bond_publ_flag
Zn1 O5 1.9854(19) . ?
Zn1 O4 2.024(2) . ?
Zn1 O7 2.037(2) 2_645 ?
Zn1 O3 2.043(2) 3_665 ?
Zn1 O6 2.079(2) 4_575 ?
Zn1 Zn1 3.0144(6) 3_665 ?
S1 C4 1.774(3) . ?
S1 C18 1.774(3) . ?
S2 C24 1.781(3) . ?
S2 C5 1.788(3) . ?
O1 C3 1.376(3) . ?
O1 C2 1.426(4) . ?
O2 C6 1.383(3) . ?
O2 C13 1.436(3) . ?
O4 C14 1.241(3) . ?
O5 C15 1.254(3) . ?
O3 C14 1.259(3) . ?
O3 Zn1 2.043(2) 3_665 ?
O6 C1 1.245(4) . ?
O6 Zn1 2.079(2) 4_576 ?
O7 C1 1.252(4) . ?
O7 Zn1 2.037(2) 2_655 ?
N1 C15 1.305(4) . ?
N1 C16 1.460(4) . ?
N1 C17 1.470(4) . ?
C2 C1 1.506(4) . ?
C2 H2A 0.9700 . ?
C2 H2B 0.9700 . ?
C3 C4 1.381(4) . ?
C3 C12 1.417(4) . ?
C4 C5 1.434(4) . ?
C5 C6 1.376(4) . ?
C6 C7 1.425(4) . ?
C7 C8 1.410(4) . ?
C7 C12 1.420(4) . ?
C8 C9 1.366(5) . ?
C8 H8 0.9300 . ?
C9 C10 1.407(5) . ?
C9 H9 0.9300 . ?
C10 C11 1.354(5) . ?
C10 H10 0.9300 . ?
C11 C12 1.425(4) . ?
C11 H11 0.9300 . ?
C18 C23 1.373(5) . ?
C18 C19 1.392(5) . ?
C19 C20 1.369(6) . ?
C19 H19 0.9300 . ?
C20 C21 1.368(8) . ?
C20 H20 0.9300 . ?
C21 C22 1.382(8) . ?
C21 H21 0.9300 . ?
C22 C23 1.385(6) . ?
C22 H22 0.9300 . ?
C23 H23 0.9300 . ?
C24 C29 1.385(5) . ?
C24 C25 1.387(5) . ?
C25 C26 1.375(5) . ?
C25 H25 0.9300 . ?
C26 C27 1.352(6) . ?
C26 H26 0.9300 . ?
C27 C28 1.391(6) . ?
C27 H27 0.9300 . ?
C28 C29 1.401(5) . ?
C28 H28 0.9300 . ?
C29 H29 0.9300 . ?
C13 C14 1.506(4) . ?
C13 H13A 0.9700 . ?
C13 H13B 0.9700 . ?
C15 H15 1.06(3) . ?
C16 H16A 0.9600 . ?
C16 H16B 0.9600 . ?
C16 H16C 0.9600 . ?
C17 H17A 0.9600 . ?
C17 H17B 0.9600 . ?
C17 H17C 0.9600 . ?
